data_1541558
loop_
_publ_author_name
'Fuhr, O.'
'Fenske, D.'

_publ_section_title
;
 Die ungewoehnliche Umwandlung von P (Sn Me3)3 in P4 (Sn Me2)6
;
_journal_name_full 'Zeitschrift fuer Anorganische und Allgemeine Chemie'
_journal_page_first 244
_journal_page_last 246
_journal_volume 630
_journal_year 2004
_chemical_formula_sum 'C13 H35 Cl2 O P Sn3 Zn'
_chemical_name_systematic '(Zn Cl2) (P (Sn (C H3)3)3) ((C H2)4 O)'
_space_group_IT_number 56
_symmetry_space_group_name_Hall '-P 2ab 2ac'
_symmetry_space_group_name_H-M 'P c c n'
_cell_angle_alpha 90
_cell_angle_beta 90
_cell_angle_gamma 90
_cell_formula_units_Z 8
_cell_length_a 13.266
_cell_length_b 29.89
_cell_length_c 12.99
_cell_volume 5150.804
_citation_journal_id_ASTM ZAACAB
_cod_data_source_file Fuhr_ZAACAB_2004_536.cif
_cod_data_source_block C13H35Cl2O1P1Sn3Zn1
_cod_original_formula_sum 'C13 H35 Cl2 O1 P1 Sn3 Zn1'
_cod_database_code 1541558

loop_
_symmetry_equiv_pos_as_xyz
x,y,z
-x+1/2,-y+1/2,z
x+1/2,-y,-z+1/2
-x,y+1/2,-z+1/2
-x,-y,-z
x-1/2,y-1/2,-z
-x-1/2,y,z-1/2
x,-y-1/2,z-1/2

loop_
_atom_site_label
_atom_site_type_symbol
_atom_site_fract_x
_atom_site_fract_y
_atom_site_fract_z
_atom_site_occupancy
_atom_site_U_iso_or_equiv
H10 H+1 0.0935 0.2394 0.3811 1 0.0
H12 H+1 0.1557 0.252 0.2796 1 0.0
C10 C 0.1244 0.4859 0.3392 1 0.0
H11 H+1 0.1447 0.2876 0.3709 1 0.0
Cl1 Cl-1 0.0564 0.38178 0.4984 1 0.0
C11 C 0.128 0.5344 0.3234 1 0.0
H2 H+1 0.143 0.4543 0.0815 1 0.0
Zn1 Zn+2 -0.03039 0.40846 0.36446 1 0.0
C1 C-4 0.1855 0.4314 0.0495 1 0.0
H22 H+1 -0.3107 0.3624 0.0747 1 0.0
H1 H+1 0.2548 0.4425 0.0441 1 0.0
H24 H+1 -0.2485 0.3246 0.1346 1 0.0
C6 C-4 -0.0572 0.2495 0.1319 1 0.0
H8 H+1 0.1686 0.3133 -0.0037 1 0.0
H21 H+1 0.0052 0.3627 -0.0805 1 0.0
H18 H+1 -0.1284 0.2407 0.1335 1 0.0
C13 C -0.0433 0.5126 0.3317 1 0.0
H4 H+1 0.3513 0.368 0.2506 1 0.0
H34 H -0.0677 0.524 0.3987 1 0.0
H3 H+1 0.1597 0.4245 -0.0194 1 0.0
O1 O 0.0193 0.473 0.3458 1 0.0
C8 C-4 -0.2569 0.3569 0.1249 1 0.0
C4 C-4 0.1108 0.2635 0.3332 1 0.0
P1 P-3 0.0059 0.36831 0.2116 1 0.0
H20 H+1 -0.0673 0.3209 -0.0594 1 0.0
H17 H+1 -0.0439 0.267 0.0696 1 0.0
H16 H+1 -0.0149 0.2226 0.1317 1 0.0
C3 C-4 0.2098 0.3134 0.0588 1 0.0
H13 H+1 -0.1405 0.2669 0.4209 1 0.0
H31 H 0.1404 0.5503 0.3892 1 0.0
H6 H+1 0.284 0.4076 0.2974 1 0.0
H33 H 0.0234 0.5419 0.2057 1 0.0
H25 H+1 -0.1812 0.4684 0.0525 1 0.0
H32 H 0.0054 0.5764 0.2992 1 0.0
Cl2 Cl-1 -0.1959 0.42121 0.3839 1 0.0
H23 H+1 -0.2748 0.3708 0.1907 1 0.0
H28 H 0.1574 0.4703 0.281 1 0.0
H5 H+1 0.2594 0.3566 0.326 1 0.0
Sn1 Sn+4 0.18339 0.37249 0.14121 1 0.0
H26 H+1 -0.0708 0.4655 0.0032 1 0.0
H27 H+1 -0.084 0.4683 0.1255 1 0.0
H19 H+1 -0.1068 0.3623 -0.1263 1 0.0
H7 H+1 0.2812 0.3117 0.0401 1 0.0
H35 H -0.102 0.5058 0.2873 1 0.0
C9 C-4 -0.1129 0.4565 0.0616 1 0.0
Sn3 Sn+4 -0.11908 0.38511 0.06961 1 0.0
Sn2 Sn+4 -0.02326 0.28879 0.26415 1 0.0
C5 C-4 -0.1469 0.2914 0.3711 1 0.0
C12 C 0.025 0.5453 0.2815 1 0.0
C2 C-4 0.2831 0.3768 0.2716 1 0.0
C7 C-4 -0.0646 0.3534 -0.0678 1 0.0
H30 H 0.1814 0.5426 0.2737 1 0.0
H9 H+1 0.1919 0.2876 0.1017 1 0.0
H14 H+1 -0.2106 0.2883 0.3336 1 0.0
H15 H+1 -0.1459 0.3201 0.4075 1 0.0
H29 H 0.1601 0.4777 0.4034 1 0.0
